data_4027809
loop_
_publ_author_name
'Klepp, K.O.'
'Gabl, G.'

_publ_section_title
;
 New complex sulfides of the heavy Va-metals with pseudo-onedimensional
 structures: preparation and structural characterization of K2 Ag Nb S4,
 Cs2 Ag Nb S4, K2 Ag Ta S4, Rb2 Ag Ta S4 and Cs2 Ag Ta S4
;
_journal_name_full 'European Journal of Solid State Inorganic Chemistry'
_journal_page_first 1119
_journal_page_last 1131
_journal_volume 34
_journal_year 1997
_chemical_formula_sum 'Ag K2 Nb S4'
_chemical_name_systematic 'K2 (Ag Nb S4)'
_space_group_IT_number 70
_symmetry_space_group_name_Hall '-F 2uv 2vw'
_symmetry_space_group_name_H-M 'F d d d :2'
_cell_angle_alpha 90
_cell_angle_beta 90
_cell_angle_gamma 90
_cell_formula_units_Z 8
_cell_length_a 5.913
_cell_length_b 13.201
_cell_length_c 22.645
_cell_volume 1767.612
_citation_journal_id_ASTM EJSCE5
_cod_data_source_file silver1-2_371.cif
_cod_data_source_block Ag1K2Nb1S4
_cod_original_formula_sum 'Ag1 K2 Nb1 S4'
_cod_database_code 4027809

loop_
_symmetry_equiv_pos_as_xyz
x,y,z
-x+1/4,-y+1/4,z
x,-y+1/4,-z+1/4
-x+1/4,y,-z+1/4
-x,-y,-z
x-1/4,y-1/4,-z
-x,y-1/4,z-1/4
x-1/4,-y,z-1/4
x,y+1/2,z+1/2
-x+1/4,-y+3/4,z+1/2
x,-y+3/4,-z+3/4
-x+1/4,y+1/2,-z+3/4
-x,-y+1/2,-z+1/2
x-1/4,y+1/4,-z+1/2
-x,y+1/4,z+1/4
x-1/4,-y+1/2,z+1/4
x+1/2,y,z+1/2
-x+3/4,-y+1/4,z+1/2
x+1/2,-y+1/4,-z+3/4
-x+3/4,y,-z+3/4
-x+1/2,-y,-z+1/2
x+1/4,y-1/4,-z+1/2
-x+1/2,y-1/4,z+1/4
x+1/4,-y,z+1/4
x+1/2,y+1/2,z
-x+3/4,-y+3/4,z
x+1/2,-y+3/4,-z+1/4
-x+3/4,y+1/2,-z+1/4
-x+1/2,-y+1/2,-z
x+1/4,y+1/4,-z
-x+1/2,y+1/4,z-1/4
x+1/4,-y+1/2,z-1/4

loop_
_atom_site_label
_atom_site_type_symbol
_atom_site_fract_x
_atom_site_fract_y
_atom_site_fract_z
_atom_site_occupancy
_atom_site_U_iso_or_equiv
K1 K+1 0.875 0.875 0.55557 1 0.0
Ag1 Ag+1 0.875 0.875 0.875 1 0.0
S1 S-2 0.8384 0.02151 0.06661 1 0.0
Nb1 Nb+5 0.875 0.875 0.375 1 0.0
